data_7047832
loop_
_publ_author_name
'Sanchis-Perucho, Adri\'an'
'Rojas-Dotti, Carlos'
'Moliner, Nicol\'as'
'Mart\'inez-Lillo, Jos\'e'

_publ_section_title
;
 Field-induced slow relaxation of magnetisation in an anionic
 heterotetranuclear [Zn<sup>II</sup>Re] system.
;
_journal_issue 2
_journal_name_full 'Dalton transactions (Cambridge, England : 2003)'
_journal_page_first 370
_journal_page_last 373
_journal_paper_doi 10.1039/c8dt03728k
_journal_volume 48
_journal_year 2019
_chemical_formula_moiety 'C6 Cl12 O12 Re3 Zn, 4(C16H36 N)'
_chemical_formula_sum 'C70 H144 Cl12 N4 O12 Re3 Zn'
_chemical_formula_weight 2283.25
_space_group_crystal_system triclinic
_space_group_IT_number 2
_space_group_name_Hall '-P 1'
_space_group_name_H-M_alt 'P -1'
_symmetry_space_group_name_Hall '-P 1'
_symmetry_space_group_name_H-M 'P -1'
_atom_sites_solution_hydrogens geom
_audit_creation_method SHELXL-2013
_audit_update_record
;
2018-09-06 deposited with the CCDC.
2018-10-18 downloaded from the CCDC.
;
_cell_angle_alpha 84.454(2)
_cell_angle_beta 83.079(2)
_cell_angle_gamma 81.716(2)
_cell_formula_units_Z 2
_cell_length_a 9.8127(6)
_cell_length_b 19.3312(11)
_cell_length_c 25.2227(15)
_cell_measurement_reflns_used 28449
_cell_measurement_temperature 120(2)
_cell_measurement_theta_max 28.4
_cell_measurement_theta_min 2.7
_cell_volume 4684.8(5)
_computing_cell_refinement 'Bruker APEX'
_computing_data_collection 'Bruker APEX'
_computing_data_reduction 'Bruker SAINT'
_computing_molecular_graphics 'Bruker SHELXTL'
_computing_publication_material 'Bruker SHELXTL'
_computing_structure_refinement 'SHELXL-2013 (Sheldrick, 2013)'
_computing_structure_solution 'SHELXS-2013 (Sheldrick, 2013)'
_diffrn_ambient_temperature 120(2)
_diffrn_measured_fraction_theta_full 0.997
_diffrn_measured_fraction_theta_max 0.996
_diffrn_measurement_device_type 'PHOTON II detector'
_diffrn_measurement_method 'phi and omega scans'
_diffrn_radiation_type MoK\a
_diffrn_radiation_wavelength 0.71073
_diffrn_reflns_av_R_equivalents 0.0289
_diffrn_reflns_av_unetI/netI 0.0204
_diffrn_reflns_Laue_measured_fraction_full 0.997
_diffrn_reflns_Laue_measured_fraction_max 0.996
_diffrn_reflns_limit_h_max 14
_diffrn_reflns_limit_h_min -14
_diffrn_reflns_limit_k_max 27
_diffrn_reflns_limit_k_min -27
_diffrn_reflns_limit_l_max 35
_diffrn_reflns_limit_l_min -35
_diffrn_reflns_number 171189
_diffrn_reflns_point_group_measured_fraction_full 0.997
_diffrn_reflns_point_group_measured_fraction_max 0.996
_diffrn_reflns_theta_full 25.242
_diffrn_reflns_theta_max 30.510
_diffrn_reflns_theta_min 2.233
_exptl_absorpt_coefficient_mu 4.511
_exptl_absorpt_correction_T_max 0.498
_exptl_absorpt_correction_T_min 0.378
_exptl_absorpt_correction_type multi-scan
_exptl_absorpt_process_details sadabs
_exptl_crystal_colour 'pale green'
_exptl_crystal_density_diffrn 1.619
_exptl_crystal_description parallelepipeds
_exptl_crystal_F_000 2294
_exptl_crystal_preparation 'Magnetic properties'
_exptl_crystal_size_max 0.500
_exptl_crystal_size_mid 0.250
_exptl_crystal_size_min 0.172
_refine_diff_density_max 2.388
_refine_diff_density_min -0.902
_refine_diff_density_rms 0.079
_refine_ls_extinction_method none
_refine_ls_goodness_of_fit_ref 0.992
_refine_ls_hydrogen_treatment constr
_refine_ls_matrix_type full
_refine_ls_number_parameters 919
_refine_ls_number_reflns 28449
_refine_ls_number_restraints 0
_refine_ls_restrained_S_all 0.992
_refine_ls_R_factor_all 0.0232
_refine_ls_R_factor_gt 0.0195
_refine_ls_shift/su_max 0.006
_refine_ls_shift/su_mean 0.000
_refine_ls_structure_factor_coef Fsqd
_refine_ls_weighting_details 'w=1/[\s^2^(Fo^2^)+(0.0227P)^2^+4.6435P] where P=(Fo^2^+2Fc^2^)/3'
_refine_ls_weighting_scheme calc
_refine_ls_wR_factor_gt 0.0478
_refine_ls_wR_factor_ref 0.0497
_reflns_Friedel_coverage 0.000
_reflns_number_gt 26063
_reflns_number_total 28449
_reflns_threshold_expression 'I > 2\s(I)'
_cod_data_source_file c8dt03728k2.cif
_cod_data_source_block compound_1
_cod_depositor_comments 'Adding full bibliography for 7047832.cif.'
_cod_database_code 7047832
_shelx_space_group_comment
;
The symmetry employed for this shelxl refinement is uniquely defined
by the following loop, which should always be used as a source of
symmetry information in preference to the above space-group names.
They are only intended as comments.
;
_shelx_estimated_absorpt_t_min 0.165
_shelx_estimated_absorpt_t_max 0.500
_shelxl_version_number 2013-4

loop_
_space_group_symop_operation_xyz
'x, y, z'
'-x, -y, -z'

loop_
_atom_site_label
_atom_site_type_symbol
_atom_site_fract_x
_atom_site_fract_y
_atom_site_fract_z
_atom_site_U_iso_or_equiv
_atom_site_adp_type
_atom_site_occupancy
_atom_site_site_symmetry_order
_atom_site_calc_flag
_atom_site_refinement_flags_posn
_atom_site_refinement_flags_adp
Re1 Re 0.37433(2) -0.02718(2) 0.85430(2) 0.01631(2) Uani 1 1 d . .
Re2 Re 0.29204(2) 0.47873(2) 0.82865(2) 0.01533(2) Uani 1 1 d . .
Re3 Re 0.65518(2) 0.21829(2) 0.53967(2) 0.01933(2) Uani 1 1 d . .
Zn1 Zn 0.45805(2) 0.22495(2) 0.75012(2) 0.01547(4) Uani 1 1 d . .
Cl1 Cl 0.45712(5) 0.00281(3) 0.93045(2) 0.02832(10) Uani 1 1 d . .
Cl2 Cl 0.29138(6) -0.04487(3) 0.77385(2) 0.03324(11) Uani 1 1 d . .
Cl3 Cl 0.51726(5) -0.13236(2) 0.85539(2) 0.02844(10) Uani 1 1 d . .
Cl4 Cl 0.18607(5) -0.06919(2) 0.90401(2) 0.02277(9) Uani 1 1 d . .
Cl5 Cl 0.09733(5) 0.43129(3) 0.87001(2) 0.02851(10) Uani 1 1 d . .
Cl6 Cl 0.49533(5) 0.51536(3) 0.78204(2) 0.02196(8) Uani 1 1 d . .
Cl7 Cl 0.15747(5) 0.57900(3) 0.79679(2) 0.02451(9) Uani 1 1 d . .
Cl8 Cl 0.32573(5) 0.52399(3) 0.90668(2) 0.02338(9) Uani 1 1 d . .
Cl9 Cl 0.77685(5) 0.10574(3) 0.55390(2) 0.02928(10) Uani 1 1 d . .
Cl10 Cl 0.52201(5) 0.32946(3) 0.53382(2) 0.03149(11) Uani 1 1 d . .
Cl11 Cl 0.84461(5) 0.26176(3) 0.49115(2) 0.02763(10) Uani 1 1 d . .
Cl12 Cl 0.56271(6) 0.18287(4) 0.46853(2) 0.03486(12) Uani 1 1 d . .
O1 O 0.56822(13) 0.12907(7) 0.77161(5) 0.0192(3) Uani 1 1 d . .
O2 O 0.52815(14) 0.02388(7) 0.80964(6) 0.0239(3) Uani 1 1 d . .
O3 O 0.27163(13) 0.07534(7) 0.84483(6) 0.0201(3) Uani 1 1 d . .
O4 O 0.29734(13) 0.17831(7) 0.79851(5) 0.0187(2) Uani 1 1 d . .
O5 O 0.33841(14) 0.32102(7) 0.72976(5) 0.0180(2) Uani 1 1 d . .
O6 O 0.27488(13) 0.42543(7) 0.76284(5) 0.0170(2) Uani 1 1 d . .
O7 O 0.41134(14) 0.38388(7) 0.84673(5) 0.0197(3) Uani 1 1 d . .
O8 O 0.49275(14) 0.28130(7) 0.81277(5) 0.0192(3) Uani 1 1 d . .
O9 O 0.63427(13) 0.24849(7) 0.69785(5) 0.0189(2) Uani 1 1 d . .
O10 O 0.71293(13) 0.24291(7) 0.61106(5) 0.0195(3) Uani 1 1 d . .
O11 O 0.49564(14) 0.18580(8) 0.59354(5) 0.0228(3) Uani 1 1 d . .
O12 O 0.41148(13) 0.18809(7) 0.67963(5) 0.0186(2) Uani 1 1 d . .
N1 N 0.87168(15) 0.15231(8) 0.89035(6) 0.0158(3) Uani 1 1 d . .
N2 N 0.73289(15) 0.63168(8) 0.89491(6) 0.0153(3) Uani 1 1 d . .
N3 N 0.29677(18) 0.54563(10) 0.61820(7) 0.0251(3) Uani 1 1 d . .
N4 N 0.21073(16) 0.05127(9) 0.59576(7) 0.0206(3) Uani 1 1 d . .
C1 C 0.49194(18) 0.08840(9) 0.79653(7) 0.0171(3) Uani 1 1 d . .
C2 C 0.34055(17) 0.11741(9) 0.81428(7) 0.0161(3) Uani 1 1 d . .
C3 C 0.33798(17) 0.36300(9) 0.76377(7) 0.0149(3) Uani 1 1 d . .
C4 C 0.42219(18) 0.33967(9) 0.81168(7) 0.0159(3) Uani 1 1 d . .
C5 C 0.62559(18) 0.23346(9) 0.65201(7) 0.0166(3) Uani 1 1 d . .
C6 C 0.49896(18) 0.19976(9) 0.64176(7) 0.0167(3) Uani 1 1 d . .
C7 C 1.1577(2) 0.12316(13) 1.04930(9) 0.0310(5) Uani 1 1 d . .
H7A H 1.2222 0.0885 1.0680 0.047 Uiso 1 1 calc R U
H7B H 1.0762 0.1376 1.0742 0.047 Uiso 1 1 calc R U
H7C H 1.2036 0.1642 1.0358 0.047 Uiso 1 1 calc R U
C8 C 1.1131(2) 0.09092(11) 1.00255(8) 0.0249(4) Uani 1 1 d . .
H8A H 1.0682 0.0491 1.0163 0.030 Uiso 1 1 calc R U
H8B H 1.1960 0.0754 0.9780 0.030 Uiso 1 1 calc R U
C9 C 1.0127(2) 0.14232(10) 0.97146(8) 0.0209(4) Uani 1 1 d . .
H9A H 0.9305 0.1591 0.9959 0.025 Uiso 1 1 calc R U
H9B H 1.0582 0.1834 0.9562 0.025 Uiso 1 1 calc R U
C10 C 0.96780(18) 0.10666(9) 0.92665(7) 0.0178(3) Uani 1 1 d . .
H10A H 0.9209 0.0664 0.9429 0.021 Uiso 1 1 calc R U
H10B H 1.0519 0.0876 0.9041 0.021 Uiso 1 1 calc R U
C11 C 0.83053(18) 0.10613(10) 0.85083(8) 0.0186(3) Uani 1 1 d . .
H11A H 0.7536 0.1328 0.8323 0.022 Uiso 1 1 calc R U
H11B H 0.7953 0.0648 0.8712 0.022 Uiso 1 1 calc R U
C12 C 0.9477(2) 0.08051(12) 0.80853(9) 0.0275(4) Uani 1 1 d . .
H12A H 0.9802 0.1213 0.7864 0.033 Uiso 1 1 calc R U
H12B H 1.0266 0.0550 0.8265 0.033 Uiso 1 1 calc R U
C13 C 0.8979(2) 0.03208(11) 0.77253(8) 0.0251(4) Uani 1 1 d . .
H13A H 0.8116 0.0558 0.7586 0.030 Uiso 1 1 calc R U
H13B H 0.9686 0.0241 0.7415 0.030 Uiso 1 1 calc R U
C14 C 0.8710(3) -0.03805(12) 0.80063(11) 0.0379(5) Uani 1 1 d . .
H14A H 0.8392 -0.0663 0.7755 0.057 Uiso 1 1 calc R U
H14B H 0.7996 -0.0308 0.8310 0.057 Uiso 1 1 calc R U
H14C H 0.9566 -0.0626 0.8136 0.057 Uiso 1 1 calc R U
C15 C 0.4202(2) 0.20591(13) 0.94752(10) 0.0341(5) Uani 1 1 d . .
H15A H 0.3389 0.2309 0.9673 0.051 Uiso 1 1 calc R U
H15B H 0.3926 0.1669 0.9311 0.051 Uiso 1 1 calc R U
H15C H 0.4602 0.2382 0.9195 0.051 Uiso 1 1 calc R U
C16 C 0.5273(2) 0.17754(12) 0.98576(8) 0.0261(4) Uani 1 1 d . .
H16A H 0.4845 0.1466 1.0146 0.031 Uiso 1 1 calc R U
H16B H 0.5530 0.2173 1.0026 0.031 Uiso 1 1 calc R U
C17 C 0.65954(19) 0.13643(10) 0.95953(8) 0.0217(4) Uani 1 1 d . .
H17A H 0.7168 0.1131 0.9876 0.026 Uiso 1 1 calc R U
H17B H 0.6349 0.0998 0.9390 0.026 Uiso 1 1 calc R U
C18 C 0.74147(18) 0.18565(9) 0.92239(7) 0.0175(3) Uani 1 1 d . .
H18A H 0.7683 0.2205 0.9441 0.021 Uiso 1 1 calc R U
H18B H 0.6795 0.2115 0.8968 0.021 Uiso 1 1 calc R U
C19 C 0.94747(19) 0.21039(9) 0.86126(7) 0.0182(3) Uani 1 1 d . .
H19A H 1.0351 0.1887 0.8422 0.022 Uiso 1 1 calc R U
H19B H 0.9721 0.2390 0.8883 0.022 Uiso 1 1 calc R U
C20 C 0.8680(2) 0.25908(11) 0.82096(8) 0.0239(4) Uani 1 1 d . .
H20A H 0.8377 0.2312 0.7947 0.029 Uiso 1 1 calc R U
H20B H 0.7845 0.2850 0.8398 0.029 Uiso 1 1 calc R U
C21 C 0.9609(3) 0.31061(11) 0.79206(9) 0.0309(5) Uani 1 1 d . .
H21A H 1.0012 0.3334 0.8188 0.037 Uiso 1 1 calc R U
H21B H 1.0380 0.2848 0.7698 0.037 Uiso 1 1 calc R U
C22 C 0.8816(4) 0.36656(14) 0.75655(11) 0.0493(7) Uani 1 1 d . .
H22A H 0.9445 0.3987 0.7387 0.074 Uiso 1 1 calc R U
H22B H 0.8062 0.3928 0.7786 0.074 Uiso 1 1 calc R U
H22C H 0.8430 0.3442 0.7296 0.074 Uiso 1 1 calc R U
C23 C 0.6107(2) 0.38602(11) 0.95357(9) 0.0278(4) Uani 1 1 d . .
H23A H 0.6135 0.3401 0.9398 0.042 Uiso 1 1 calc R U
H23B H 0.5142 0.4057 0.9633 0.042 Uiso 1 1 calc R U
H23C H 0.6612 0.3807 0.9853 0.042 Uiso 1 1 calc R U
C24 C 0.6779(2) 0.43510(10) 0.91058(8) 0.0226(4) Uani 1 1 d . .
H24A H 0.6279 0.4396 0.8784 0.027 Uiso 1 1 calc R U
H24B H 0.7749 0.4146 0.9004 0.027 Uiso 1 1 calc R U
C25 C 0.6766(2) 0.50787(10) 0.92979(8) 0.0206(3) Uani 1 1 d . .
H25A H 0.5814 0.5265 0.9442 0.025 Uiso 1 1 calc R U
H25B H 0.7374 0.5049 0.9587 0.025 Uiso 1 1 calc R U
C26 C 0.72735(19) 0.55628(9) 0.88303(7) 0.0179(3) Uani 1 1 d . .
H26A H 0.6664 0.5573 0.8543 0.022 Uiso 1 1 calc R U
H26B H 0.8215 0.5358 0.8688 0.022 Uiso 1 1 calc R U
C27 C 0.80617(19) 0.66581(9) 0.84508(7) 0.0170(3) Uani 1 1 d . .
H27A H 0.7479 0.6676 0.8154 0.020 Uiso 1 1 calc R U
H27B H 0.8941 0.6355 0.8352 0.020 Uiso 1 1 calc R U
C28 C 0.8389(2) 0.73959(10) 0.84956(8) 0.0209(4) Uani 1 1 d . .
H28A H 0.9029 0.7384 0.8772 0.025 Uiso 1 1 calc R U
H28B H 0.7526 0.7705 0.8605 0.025 Uiso 1 1 calc R U
C29 C 0.9056(2) 0.76870(11) 0.79554(9) 0.0265(4) Uani 1 1 d . .
H29A H 0.9453 0.8115 0.8009 0.032 Uiso 1 1 calc R U
H29B H 0.9827 0.7336 0.7822 0.032 Uiso 1 1 calc R U
C30 C 0.8060(2) 0.78645(12) 0.75373(9) 0.0320(5) Uani 1 1 d . .
H30A H 0.8548 0.8048 0.7203 0.048 Uiso 1 1 calc R U
H30B H 0.7304 0.8220 0.7662 0.048 Uiso 1 1 calc R U
H30C H 0.7680 0.7441 0.7475 0.048 Uiso 1 1 calc R U
C31 C 1.0242(2) 0.67167(12) 1.00869(9) 0.0300(4) Uani 1 1 d . .
H31A H 1.0649 0.6672 1.0427 0.045 Uiso 1 1 calc R U
H31B H 0.9297 0.6965 1.0135 0.045 Uiso 1 1 calc R U
H31C H 1.0803 0.6981 0.9814 0.045 Uiso 1 1 calc R U
C32 C 1.0207(2) 0.59912(10) 0.99090(8) 0.0232(4) Uani 1 1 d . .
H32A H 0.9654 0.5726 1.0191 0.028 Uiso 1 1 calc R U
H32B H 1.1162 0.5740 0.9874 0.028 Uiso 1 1 calc R U
C33 C 0.95954(19) 0.59970(10) 0.93785(7) 0.0190(3) Uani 1 1 d . .
H33A H 1.0139 0.6260 0.9092 0.023 Uiso 1 1 calc R U
H33B H 0.9645 0.5510 0.9279 0.023 Uiso 1 1 calc R U
C34 C 0.80955(18) 0.63392(9) 0.94321(7) 0.0174(3) Uani 1 1 d . .
H34A H 0.7594 0.6105 0.9747 0.021 Uiso 1 1 calc R U
H34B H 0.8073 0.6836 0.9504 0.021 Uiso 1 1 calc R U
C35 C 0.58760(18) 0.67043(10) 0.90838(8) 0.0195(3) Uani 1 1 d . .
H35A H 0.5403 0.6428 0.9383 0.023 Uiso 1 1 calc R U
H35B H 0.5973 0.7158 0.9217 0.023 Uiso 1 1 calc R U
C36 C 0.49382(19) 0.68519(10) 0.86408(8) 0.0219(4) Uani 1 1 d . .
H36A H 0.4866 0.6411 0.8482 0.026 Uiso 1 1 calc R U
H36B H 0.5320 0.7181 0.8355 0.026 Uiso 1 1 calc R U
C37 C 0.3499(2) 0.71761(11) 0.88832(10) 0.0289(4) Uani 1 1 d . .
H37A H 0.3072 0.6817 0.9128 0.035 Uiso 1 1 calc R U
H37B H 0.3608 0.7564 0.9097 0.035 Uiso 1 1 calc R U
C38 C 0.2543(2) 0.74539(13) 0.84589(12) 0.0417(6) Uani 1 1 d . .
H38A H 0.1646 0.7658 0.8632 0.063 Uiso 1 1 calc R U
H38B H 0.2408 0.7069 0.8253 0.063 Uiso 1 1 calc R U
H38C H 0.2956 0.7814 0.8217 0.063 Uiso 1 1 calc R U
C39 C 0.5075(5) 0.7286(2) 0.70137(16) 0.0768(12) Uani 1 1 d . .
H39A H 0.5664 0.7657 0.6920 0.115 Uiso 1 1 calc R U
H39B H 0.5535 0.6916 0.7250 0.115 Uiso 1 1 calc R U
H39C H 0.4187 0.7482 0.7198 0.115 Uiso 1 1 calc R U
C40 C 0.4822(4) 0.69784(18) 0.65051(13) 0.0572(8) Uani 1 1 d . .
H40A H 0.5721 0.6784 0.6318 0.069 Uiso 1 1 calc R U
H40B H 0.4380 0.7355 0.6263 0.069 Uiso 1 1 calc R U
C41 C 0.3893(3) 0.63993(13) 0.66314(10) 0.0354(5) Uani 1 1 d . .
H41A H 0.4373 0.6000 0.6844 0.043 Uiso 1 1 calc R U
H41B H 0.3028 0.6580 0.6848 0.043 Uiso 1 1 calc R U
C42 C 0.3547(2) 0.61511(12) 0.61175(9) 0.0290(4) Uani 1 1 d . .
H42A H 0.4397 0.6108 0.5862 0.035 Uiso 1 1 calc R U
H42B H 0.2863 0.6514 0.5958 0.035 Uiso 1 1 calc R U
C43 C 0.2719(2) 0.52921(12) 0.56267(8) 0.0270(4) Uani 1 1 d . .
H43A H 0.2094 0.5689 0.5473 0.032 Uiso 1 1 calc R U
H43B H 0.3613 0.5263 0.5397 0.032 Uiso 1 1 calc R U
C44 C 0.2099(2) 0.46225(13) 0.56000(9) 0.0293(4) Uani 1 1 d . .
H44A H 0.1160 0.4661 0.5797 0.035 Uiso 1 1 calc R U
H44B H 0.2679 0.4221 0.5772 0.035 Uiso 1 1 calc R U
C45 C 0.2017(3) 0.44954(14) 0.50195(10) 0.0390(6) Uani 1 1 d . .
H45A H 0.1411 0.4892 0.4855 0.047 Uiso 1 1 calc R U
H45B H 0.2953 0.4483 0.4821 0.047 Uiso 1 1 calc R U
C46 C 0.1458(3) 0.38153(16) 0.49616(12) 0.0484(7) Uani 1 1 d . .
H46A H 0.1437 0.3758 0.4581 0.073 Uiso 1 1 calc R U
H46B H 0.0519 0.3830 0.5147 0.073 Uiso 1 1 calc R U
H46C H 0.2060 0.3419 0.5120 0.073 Uiso 1 1 calc R U
C47 C 0.7780(3) 0.40605(14) 0.61475(11) 0.0388(6) Uani 1 1 d . .
H47A H 0.8321 0.3681 0.6350 0.058 Uiso 1 1 calc R U
H47B H 0.8238 0.4483 0.6114 0.058 Uiso 1 1 calc R U
H47C H 0.7714 0.3919 0.5790 0.058 Uiso 1 1 calc R U
C48 C 0.6341(2) 0.42117(13) 0.64386(9) 0.0332(5) Uani 1 1 d . .
H48A H 0.6415 0.4346 0.6802 0.040 Uiso 1 1 calc R U
H48B H 0.5892 0.3780 0.6479 0.040 Uiso 1 1 calc R U
C49 C 0.5442(2) 0.47961(11) 0.61441(9) 0.0261(4) Uani 1 1 d . .
H49A H 0.5838 0.5241 0.6132 0.031 Uiso 1 1 calc R U
H49B H 0.5421 0.4682 0.5771 0.031 Uiso 1 1 calc R U
C50 C 0.3984(2) 0.48810(11) 0.64287(8) 0.0254(4) Uani 1 1 d . .
H50A H 0.4033 0.4978 0.6804 0.030 Uiso 1 1 calc R U
H50B H 0.3611 0.4430 0.6439 0.030 Uiso 1 1 calc R U
C51 C 0.1632(2) 0.55058(15) 0.65595(9) 0.0348(5) Uani 1 1 d . .
H51A H 0.1337 0.5034 0.6625 0.042 Uiso 1 1 calc R U
H51B H 0.1828 0.5646 0.6907 0.042 Uiso 1 1 calc R U
C52 C 0.0438(3) 0.60148(19) 0.63642(11) 0.0503(8) Uani 1 1 d . .
H52A H 0.0062 0.5803 0.6081 0.060 Uiso 1 1 calc R U
H52B H 0.0804 0.6446 0.6199 0.060 Uiso 1 1 calc R U
C53 C -0.0740(3) 0.62208(18) 0.67896(13) 0.0529(7) Uani 1 1 d . .
H53A H -0.0388 0.6447 0.7072 0.063 Uiso 1 1 calc R U
H53B H -0.1454 0.6563 0.6627 0.063 Uiso 1 1 calc R U
C54 C -0.1335(5) 0.5627(2) 0.7019(2) 0.0861(13) Uani 1 1 d . .
H54A H -0.2088 0.5767 0.7295 0.129 Uiso 1 1 calc R U
H54B H -0.0628 0.5289 0.7181 0.129 Uiso 1 1 calc R U
H54C H -0.1702 0.5410 0.6741 0.129 Uiso 1 1 calc R U
C55 C 0.1861(3) 0.19600(13) 0.41743(10) 0.0356(5) Uani 1 1 d . .
H55A H 0.1450 0.1994 0.3836 0.053 Uiso 1 1 calc R U
H55B H 0.2873 0.1901 0.4102 0.053 Uiso 1 1 calc R U
H55C H 0.1545 0.2389 0.4357 0.053 Uiso 1 1 calc R U
C56 C 0.1417(2) 0.13327(12) 0.45295(8) 0.0279(4) Uani 1 1 d . .
H56A H 0.1718 0.0901 0.4341 0.034 Uiso 1 1 calc R U
H56B H 0.0394 0.1390 0.4599 0.034 Uiso 1 1 calc R U
C57 C 0.2038(2) 0.12546(13) 0.50616(9) 0.0317(5) Uani 1 1 d . .
H57A H 0.3061 0.1179 0.4994 0.038 Uiso 1 1 calc R U
H57B H 0.1763 0.1691 0.5246 0.038 Uiso 1 1 calc R U
C58 C 0.1547(2) 0.06436(11) 0.54168(8) 0.0237(4) Uani 1 1 d . .
H58A H 0.1811 0.0214 0.5224 0.028 Uiso 1 1 calc R U
H58B H 0.0523 0.0725 0.5477 0.028 Uiso 1 1 calc R U
C59 C 0.36559(18) 0.02615(11) 0.58700(8) 0.0209(4) Uani 1 1 d . .
H59A H 0.3800 -0.0164 0.5671 0.025 Uiso 1 1 calc R U
H59B H 0.4112 0.0628 0.5643 0.025 Uiso 1 1 calc R U
C60 C 0.4357(2) 0.00953(11) 0.63805(8) 0.0240(4) Uani 1 1 d . .
H60A H 0.4454 0.0537 0.6532 0.029 Uiso 1 1 calc R U
H60B H 0.3778 -0.0177 0.6648 0.029 Uiso 1 1 calc R U
C61 C 0.5776(2) -0.03242(12) 0.62660(9) 0.0285(4) Uani 1 1 d . .
H61A H 0.5667 -0.0791 0.6158 0.034 Uiso 1 1 calc R U
H61B H 0.6306 -0.0080 0.5964 0.034 Uiso 1 1 calc R U
C62 C 0.6578(3) -0.04179(17) 0.67516(11) 0.0485(7) Uani 1 1 d . .
H62A H 0.7486 -0.0691 0.6664 0.073 Uiso 1 1 calc R U
H62B H 0.6063 -0.0666 0.7050 0.073 Uiso 1 1 calc R U
H62C H 0.6704 0.0043 0.6855 0.073 Uiso 1 1 calc R U
C63 C 0.1322(3) -0.20059(16) 0.65346(14) 0.0535(7) Uani 1 1 d . .
H63A H 0.0743 -0.2270 0.6801 0.080 Uiso 1 1 calc R U
H63B H 0.2293 -0.2119 0.6605 0.080 Uiso 1 1 calc R U
H63C H 0.1225 -0.2133 0.6175 0.080 Uiso 1 1 calc R U
C64 C 0.0876(3) -0.12453(14) 0.65674(12) 0.0428(6) Uani 1 1 d . .
H64A H 0.0945 -0.1127 0.6936 0.051 Uiso 1 1 calc R U
H64B H -0.0110 -0.1139 0.6502 0.051 Uiso 1 1 calc R U
C65 C 0.1721(2) -0.07790(12) 0.61712(11) 0.0354(5) Uani 1 1 d . .
H65A H 0.2722 -0.0928 0.6193 0.042 Uiso 1 1 calc R U
H65B H 0.1523 -0.0825 0.5801 0.042 Uiso 1 1 calc R U
C66 C 0.1344(2) -0.00288(11) 0.63045(9) 0.0259(4) Uani 1 1 d . .
H66A H 0.1508 -0.0003 0.6681 0.031 Uiso 1 1 calc R U
H66B H 0.0339 0.0105 0.6282 0.031 Uiso 1 1 calc R U
C67 C 0.1905(2) 0.11794(11) 0.62498(8) 0.0240(4) Uani 1 1 d . .
H67A H 0.2463 0.1520 0.6040 0.029 Uiso 1 1 calc R U
H67B H 0.2277 0.1065 0.6600 0.029 Uiso 1 1 calc R U
C68 C 0.0414(2) 0.15343(12) 0.63482(10) 0.0302(5) Uani 1 1 d . .
H68A H -0.0164 0.1204 0.6560 0.036 Uiso 1 1 calc R U
H68B H 0.0032 0.1672 0.6002 0.036 Uiso 1 1 calc R U
C69 C 0.0389(2) 0.21852(12) 0.66531(10) 0.0320(5) Uani 1 1 d . .
H69A H -0.0585 0.2358 0.6778 0.038 Uiso 1 1 calc R U
H69B H 0.0885 0.2047 0.6974 0.038 Uiso 1 1 calc R U
C70 C 0.1034(3) 0.27783(13) 0.63302(12) 0.0406(6) Uani 1 1 d . .
H70A H 0.0992 0.3170 0.6554 0.061 Uiso 1 1 calc R U
H70B H 0.0526 0.2935 0.6019 0.061 Uiso 1 1 calc R U
H70C H 0.2003 0.2615 0.6208 0.061 Uiso 1 1 calc R U

loop_
_atom_site_aniso_label
_atom_site_aniso_U_11
_atom_site_aniso_U_22
_atom_site_aniso_U_33
_atom_site_aniso_U_23
_atom_site_aniso_U_13
_atom_site_aniso_U_12
Re1 0.01357(3) 0.01365(3) 0.02046(3) 0.00129(2) -0.00016(2) -0.00079(2)
Re2 0.01703(3) 0.01512(3) 0.01416(3) -0.00384(2) -0.00201(2) -0.00116(2)
Re3 0.01454(3) 0.02846(4) 0.01419(3) -0.00406(3) -0.00006(2) 0.00015(3)
Zn1 0.01851(9) 0.01356(9) 0.01394(9) -0.00111(7) -0.00129(7) -0.00121(7)
Cl1 0.0295(2) 0.0254(2) 0.0334(3) -0.00414(19) -0.0118(2) -0.00639(19)
Cl2 0.0358(3) 0.0435(3) 0.0202(2) -0.0039(2) -0.00377(19) -0.0033(2)
Cl3 0.0241(2) 0.01511(19) 0.0430(3) 0.00036(19) 0.0006(2) 0.00254(16)
Cl4 0.01915(19) 0.0242(2) 0.0246(2) 0.00256(17) 0.00106(16) -0.00755(16)
Cl5 0.0294(2) 0.0323(2) 0.0259(2) -0.01089(19) 0.00754(18) -0.0143(2)
Cl6 0.01967(19) 0.0258(2) 0.0209(2) -0.00095(17) -0.00188(15) -0.00564(16)
Cl7 0.0252(2) 0.0227(2) 0.0241(2) -0.00503(17) -0.00554(17) 0.00634(17)
Cl8 0.0274(2) 0.0245(2) 0.0199(2) -0.00941(17) -0.00577(17) -0.00147(17)
Cl9 0.0231(2) 0.0266(2) 0.0382(3) -0.0064(2) -0.00447(19) -0.00003(18)
Cl10 0.0267(2) 0.0367(3) 0.0266(2) -0.0013(2) -0.00284(19) 0.0098(2)
Cl11 0.0214(2) 0.0358(3) 0.0230(2) -0.00056(19) 0.00569(17) -0.00250(19)
Cl12 0.0273(2) 0.0608(4) 0.0184(2) -0.0133(2) -0.00321(18) -0.0049(2)
O1 0.0140(6) 0.0177(6) 0.0245(7) 0.0025(5) -0.0004(5) -0.0014(5)
O2 0.0168(6) 0.0150(6) 0.0354(8) 0.0062(5) 0.0059(5) 0.0004(5)
O3 0.0141(6) 0.0166(6) 0.0266(7) 0.0042(5) 0.0029(5) -0.0002(5)
O4 0.0170(6) 0.0156(6) 0.0209(6) 0.0011(5) 0.0012(5) 0.0016(5)
O5 0.0233(6) 0.0166(6) 0.0147(6) -0.0027(5) -0.0046(5) -0.0012(5)
O6 0.0187(6) 0.0167(6) 0.0153(6) -0.0026(5) -0.0028(5) 0.0001(5)
O7 0.0272(7) 0.0171(6) 0.0150(6) -0.0020(5) -0.0067(5) 0.0002(5)
O8 0.0238(6) 0.0167(6) 0.0167(6) -0.0013(5) -0.0045(5) 0.0002(5)
O9 0.0203(6) 0.0214(6) 0.0155(6) -0.0008(5) -0.0026(5) -0.0049(5)
O10 0.0175(6) 0.0266(7) 0.0146(6) -0.0021(5) -0.0002(5) -0.0047(5)
O11 0.0183(6) 0.0360(8) 0.0150(6) -0.0062(5) 0.0005(5) -0.0058(6)
O12 0.0179(6) 0.0217(6) 0.0168(6) -0.0046(5) -0.0003(5) -0.0041(5)
N1 0.0147(6) 0.0157(7) 0.0169(7) -0.0026(5) -0.0019(5) -0.0010(5)
N2 0.0150(6) 0.0142(6) 0.0163(7) -0.0013(5) -0.0023(5) 0.0001(5)
N3 0.0217(8) 0.0358(9) 0.0164(7) 0.0037(7) -0.0025(6) -0.0029(7)
N4 0.0153(7) 0.0246(8) 0.0226(8) -0.0099(6) -0.0028(6) 0.0007(6)
C1 0.0143(7) 0.0175(8) 0.0183(8) -0.0005(6) -0.0010(6) 0.0007(6)
C2 0.0130(7) 0.0174(8) 0.0171(8) -0.0018(6) -0.0007(6) 0.0007(6)
C3 0.0158(7) 0.0172(8) 0.0116(7) 0.0002(6) -0.0003(6) -0.0035(6)
C4 0.0186(8) 0.0172(8) 0.0120(7) 0.0000(6) -0.0011(6) -0.0043(6)
C5 0.0146(7) 0.0156(8) 0.0192(8) -0.0005(6) -0.0032(6) -0.0003(6)
C6 0.0145(7) 0.0186(8) 0.0173(8) -0.0035(6) -0.0029(6) -0.0006(6)
C7 0.0264(10) 0.0475(13) 0.0212(10) 0.0022(9) -0.0072(8) -0.0111(9)
C8 0.0219(9) 0.0278(10) 0.0239(9) 0.0012(8) -0.0059(7) 0.0006(7)
C9 0.0225(9) 0.0210(9) 0.0201(9) -0.0019(7) -0.0056(7) -0.0032(7)
C10 0.0173(8) 0.0146(7) 0.0218(8) -0.0025(6) -0.0052(6) -0.0002(6)
C11 0.0168(8) 0.0187(8) 0.0216(9) -0.0071(7) -0.0034(6) -0.0019(6)
C12 0.0216(9) 0.0340(11) 0.0284(10) -0.0146(9) -0.0001(8) -0.0034(8)
C13 0.0240(9) 0.0277(10) 0.0246(9) -0.0114(8) -0.0057(7) 0.0025(8)
C14 0.0400(13) 0.0278(11) 0.0483(15) -0.0115(10) -0.0129(11) -0.0003(10)
C15 0.0204(9) 0.0396(12) 0.0372(12) 0.0083(10) 0.0030(8) 0.0008(9)
C16 0.0229(9) 0.0313(10) 0.0211(9) -0.0001(8) 0.0046(7) -0.0006(8)
C17 0.0181(8) 0.0225(9) 0.0230(9) 0.0019(7) -0.0001(7) -0.0024(7)
C18 0.0163(8) 0.0167(8) 0.0189(8) -0.0033(6) 0.0004(6) -0.0002(6)
C19 0.0186(8) 0.0172(8) 0.0190(8) -0.0016(6) -0.0006(6) -0.0040(6)
C20 0.0252(9) 0.0228(9) 0.0228(9) 0.0028(7) -0.0040(7) -0.0022(7)
C21 0.0471(13) 0.0248(10) 0.0228(10) 0.0000(8) -0.0021(9) -0.0137(9)
C22 0.081(2) 0.0265(12) 0.0335(13) 0.0099(10) 0.0013(13) 0.0006(13)
C23 0.0282(10) 0.0189(9) 0.0357(11) 0.0045(8) -0.0038(8) -0.0052(8)
C24 0.0236(9) 0.0162(8) 0.0280(10) -0.0006(7) -0.0047(7) -0.0018(7)
C25 0.0229(9) 0.0174(8) 0.0220(9) 0.0014(7) -0.0056(7) -0.0038(7)
C26 0.0202(8) 0.0133(7) 0.0204(8) -0.0017(6) -0.0042(6) -0.0007(6)
C27 0.0192(8) 0.0153(8) 0.0161(8) -0.0007(6) -0.0031(6) -0.0005(6)
C28 0.0250(9) 0.0159(8) 0.0218(9) 0.0001(7) -0.0043(7) -0.0023(7)
C29 0.0279(10) 0.0212(9) 0.0292(10) 0.0049(8) -0.0018(8) -0.0045(8)
C30 0.0342(11) 0.0315(11) 0.0284(11) 0.0054(9) -0.0034(9) -0.0034(9)
C31 0.0310(11) 0.0287(10) 0.0328(11) -0.0098(9) -0.0131(9) 0.0002(8)
C32 0.0252(9) 0.0234(9) 0.0203(9) -0.0037(7) -0.0091(7) 0.0057(7)
C33 0.0191(8) 0.0191(8) 0.0181(8) -0.0042(6) -0.0048(6) 0.0043(6)
C34 0.0187(8) 0.0170(8) 0.0162(8) -0.0032(6) -0.0037(6) 0.0012(6)
C35 0.0149(8) 0.0175(8) 0.0243(9) -0.0021(7) -0.0004(6) 0.0025(6)
C36 0.0179(8) 0.0174(8) 0.0315(10) -0.0035(7) -0.0084(7) 0.0003(7)
C37 0.0183(9) 0.0206(9) 0.0473(13) -0.0013(9) -0.0062(8) 0.0004(7)
C38 0.0265(11) 0.0312(12) 0.0718(19) -0.0136(12) -0.0257(12) 0.0048(9)
C39 0.105(3) 0.070(2) 0.072(2) 0.0049(19) -0.041(2) -0.046(2)
C40 0.070(2) 0.0577(19) 0.0505(18) 0.0095(15) -0.0208(16) -0.0296(16)
C41 0.0426(13) 0.0354(12) 0.0295(11) 0.0043(9) -0.0114(10) -0.0077(10)
C42 0.0299(10) 0.0297(10) 0.0256(10) 0.0061(8) -0.0060(8) -0.0009(8)
C43 0.0254(9) 0.0380(11) 0.0155(8) 0.0035(8) -0.0031(7) -0.0008(8)
C44 0.0257(10) 0.0396(12) 0.0215(9) 0.0007(8) -0.0034(8) -0.0020(9)
C45 0.0476(14) 0.0464(14) 0.0241(11) 0.0028(10) -0.0125(10) -0.0061(11)
C46 0.0596(18) 0.0516(16) 0.0385(14) -0.0011(12) -0.0254(13) -0.0073(14)
C47 0.0344(12) 0.0408(13) 0.0382(13) -0.0025(10) -0.0095(10) 0.0096(10)
C48 0.0374(12) 0.0330(11) 0.0258(10) 0.0023(9) -0.0067(9) 0.0067(9)
C49 0.0276(10) 0.0243(9) 0.0243(10) 0.0045(8) -0.0035(8) -0.0002(8)
C50 0.0253(9) 0.0300(10) 0.0201(9) 0.0087(8) -0.0055(7) -0.0060(8)
C51 0.0238(10) 0.0606(16) 0.0199(10) -0.0038(10) 0.0005(8) -0.0078(10)
C52 0.0234(11) 0.088(2) 0.0374(14) -0.0149(14) -0.0033(10) 0.0054(13)
C53 0.0468(16) 0.0579(19) 0.0530(18) -0.0076(15) -0.0053(13) -0.0013(14)
C54 0.097(3) 0.047(2) 0.117(4) -0.020(2) -0.023(3) -0.003(2)
C55 0.0336(12) 0.0401(13) 0.0317(12) -0.0006(10) -0.0066(9) 0.0012(10)
C56 0.0247(9) 0.0341(11) 0.0242(10) -0.0073(8) -0.0058(8) 0.0049(8)
C57 0.0294(11) 0.0384(12) 0.0292(11) -0.0011(9) -0.0108(9) -0.0059(9)
C58 0.0198(8) 0.0298(10) 0.0237(9) -0.0108(8) -0.0070(7) -0.0007(7)
C59 0.0141(8) 0.0249(9) 0.0234(9) -0.0071(7) -0.0009(6) 0.0007(7)
C60 0.0189(8) 0.0285(10) 0.0239(9) -0.0069(8) -0.0038(7) 0.0036(7)
C61 0.0206(9) 0.0323(11) 0.0305(11) -0.0050(9) -0.0034(8) 0.0052(8)
C62 0.0293(12) 0.0703(19) 0.0418(14) -0.0099(13) -0.0144(11) 0.0196(12)
C63 0.0540(17) 0.0478(17) 0.0567(19) -0.0050(14) 0.0072(14) -0.0102(14)
C64 0.0319(12) 0.0385(13) 0.0564(17) 0.0025(12) 0.0033(11) -0.0101(10)
C65 0.0258(10) 0.0297(11) 0.0497(14) -0.0089(10) 0.0060(10) -0.0052(9)
C66 0.0183(8) 0.0324(11) 0.0270(10) -0.0073(8) 0.0012(7) -0.0030(8)
C67 0.0187(8) 0.0263(9) 0.0283(10) -0.0132(8) -0.0069(7) 0.0028(7)
C68 0.0192(9) 0.0344(11) 0.0386(12) -0.0162(9) -0.0059(8) 0.0027(8)
C69 0.0271(10) 0.0327(11) 0.0367(12) -0.0165(9) -0.0077(9) 0.0069(9)
C70 0.0360(13) 0.0327(12) 0.0505(15) -0.0062(11) -0.0073(11) 0.0084(10)

loop_
_atom_type_symbol
_atom_type_description
_atom_type_scat_dispersion_real
_atom_type_scat_dispersion_imag
_atom_type_scat_source
C C 0.0033 0.0016 'International Tables Vol C Tables 4.2.6.8 and 6.1.1.4'
H H 0.0000 0.0000 'International Tables Vol C Tables 4.2.6.8 and 6.1.1.4'
Cl Cl 0.1484 0.1585 'International Tables Vol C Tables 4.2.6.8 and 6.1.1.4'
N N 0.0061 0.0033 'International Tables Vol C Tables 4.2.6.8 and 6.1.1.4'
O O 0.0106 0.0060 'International Tables Vol C Tables 4.2.6.8 and 6.1.1.4'
Re Re -1.0185 7.2310 'International Tables Vol C Tables 4.2.6.8 and 6.1.1.4'
Zn Zn 0.2839 1.4301 'International Tables Vol C Tables 4.2.6.8 and 6.1.1.4'

loop_
_geom_angle_atom_site_label_1
_geom_angle_atom_site_label_2
_geom_angle_atom_site_label_3
_geom_angle
O2 Re1 O3 78.80(5)
O2 Re1 Cl3 91.50(4)
O3 Re1 Cl3 170.28(4)
O2 Re1 Cl4 172.30(4)
O3 Re1 Cl4 93.52(4)
Cl3 Re1 Cl4 96.184(18)
O2 Re1 Cl1 87.20(5)
O3 Re1 Cl1 88.62(4)
Cl3 Re1 Cl1 91.67(2)
Cl4 Re1 Cl1 92.111(19)
O2 Re1 Cl2 88.66(5)
O3 Re1 Cl2 86.12(4)
Cl3 Re1 Cl2 92.98(2)
Cl4 Re1 Cl2 91.378(19)
Cl1 Re1 Cl2 173.85(2)
O7 Re2 O6 79.11(5)
O7 Re2 Cl8 93.29(4)
O6 Re2 Cl8 172.32(4)
O7 Re2 Cl7 171.92(4)
O6 Re2 Cl7 92.89(4)
Cl8 Re2 Cl7 94.732(17)
O7 Re2 Cl5 88.96(4)
O6 Re2 Cl5 87.09(4)
Cl8 Re2 Cl5 91.744(18)
Cl7 Re2 Cl5 91.76(2)
O7 Re2 Cl6 86.75(4)
O6 Re2 Cl6 87.64(4)
Cl8 Re2 Cl6 93.037(18)
Cl7 Re2 Cl6 91.849(18)
Cl5 Re2 Cl6 173.752(17)
O10 Re3 O11 79.13(5)
O10 Re3 Cl12 170.80(4)
O11 Re3 Cl12 91.70(4)
O10 Re3 Cl11 91.73(4)
O11 Re3 Cl11 170.80(4)
Cl12 Re3 Cl11 97.45(2)
O10 Re3 Cl9 88.66(4)
O11 Re3 Cl9 87.78(4)
Cl12 Re3 Cl9 90.16(2)
Cl11 Re3 Cl9 93.127(19)
O10 Re3 Cl10 87.92(4)
O11 Re3 Cl10 87.25(4)
Cl12 Re3 Cl10 92.51(2)
Cl11 Re3 Cl10 91.38(2)
Cl9 Re3 Cl10 174.419(19)
O1 Zn1 O8 99.52(5)
O1 Zn1 O12 91.40(5)
O8 Zn1 O12 168.61(5)
O1 Zn1 O5 177.65(5)
O8 Zn1 O5 80.79(5)
O12 Zn1 O5 88.44(5)
O1 Zn1 O9 88.41(5)
O8 Zn1 O9 96.47(5)
O12 Zn1 O9 80.48(5)
O5 Zn1 O9 93.88(5)
O1 Zn1 O4 80.85(5)
O8 Zn1 O4 91.83(5)
O12 Zn1 O4 93.13(5)
O5 Zn1 O4 96.81(5)
O9 Zn1 O4 167.39(5)
C1 O1 Zn1 111.68(11)
C1 O2 Re1 114.83(11)
C2 O3 Re1 114.25(11)
C2 O4 Zn1 110.09(11)
C3 O5 Zn1 110.86(11)
C3 O6 Re2 114.73(11)
C4 O7 Re2 115.05(11)
C4 O8 Zn1 111.18(11)
C5 O9 Zn1 110.71(11)
C5 O10 Re3 114.95(11)
C6 O11 Re3 114.71(12)
C6 O12 Zn1 111.26(11)
C19 N1 C18 108.43(13)
C19 N1 C10 108.75(13)
C18 N1 C10 111.38(14)
C19 N1 C11 111.03(14)
C18 N1 C11 109.01(13)
C10 N1 C11 108.25(13)
C27 N2 C34 111.01(14)
C27 N2 C26 106.08(13)
C34 N2 C26 111.20(13)
C27 N2 C35 111.30(13)
C34 N2 C35 106.14(13)
C26 N2 C35 111.20(14)
C42 N3 C43 107.08(16)
C42 N3 C51 110.35(18)
C43 N3 C51 111.19(16)
C42 N3 C50 110.38(16)
C43 N3 C50 110.86(17)
C51 N3 C50 107.03(16)
C58 N4 C66 109.39(15)
C58 N4 C67 111.53(15)
C66 N4 C67 108.05(15)
C58 N4 C59 108.67(14)
C66 N4 C59 111.22(15)
C67 N4 C59 108.00(14)
O1 C1 O2 125.48(16)
O1 C1 C2 118.42(15)
O2 C1 C2 116.09(15)
O4 C2 O3 126.16(16)
O4 C2 C1 118.33(16)
O3 C2 C1 115.51(15)
O5 C3 O6 125.88(16)
O5 C3 C4 118.42(15)
O6 C3 C4 115.69(15)
O8 C4 O7 126.33(16)
O8 C4 C3 118.39(15)
O7 C4 C3 115.27(15)
O9 C5 O10 126.15(17)
O9 C5 C6 118.55(16)
O10 C5 C6 115.30(15)
O12 C6 O11 125.60(17)
O12 C6 C5 118.86(16)
O11 C6 C5 115.54(16)
C8 C7 H7A 109.5
C8 C7 H7B 109.5
H7A C7 H7B 109.5
C8 C7 H7C 109.5
H7A C7 H7C 109.5
H7B C7 H7C 109.5
C7 C8 C9 112.23(18)
C7 C8 H8A 109.2
C9 C8 H8A 109.2
C7 C8 H8B 109.2
C9 C8 H8B 109.2
H8A C8 H8B 107.9
C10 C9 C8 109.94(16)
C10 C9 H9A 109.7
C8 C9 H9A 109.7
C10 C9 H9B 109.7
C8 C9 H9B 109.7
H9A C9 H9B 108.2
C9 C10 N1 116.22(14)
C9 C10 H10A 108.2
N1 C10 H10A 108.2
C9 C10 H10B 108.2
N1 C10 H10B 108.2
H10A C10 H10B 107.4
N1 C11 C12 114.68(15)
N1 C11 H11A 108.6
C12 C11 H11A 108.6
N1 C11 H11B 108.6
C12 C11 H11B 108.6
H11A C11 H11B 107.6
C13 C12 C11 110.66(16)
C13 C12 H12A 109.5
C11 C12 H12A 109.5
C13 C12 H12B 109.5
C11 C12 H12B 109.5
H12A C12 H12B 108.1
C14 C13 C12 113.66(19)
C14 C13 H13A 108.8
C12 C13 H13A 108.8
C14 C13 H13B 108.8
C12 C13 H13B 108.8
H13A C13 H13B 107.7
C13 C14 H14A 109.5
C13 C14 H14B 109.5
H14A C14 H14B 109.5
C13 C14 H14C 109.5
H14A C14 H14C 109.5
H14B C14 H14C 109.5
C16 C15 H15A 109.5
C16 C15 H15B 109.5
H15A C15 H15B 109.5
C16 C15 H15C 109.5
H15A C15 H15C 109.5
H15B C15 H15C 109.5
C15 C16 C17 114.48(18)
C15 C16 H16A 108.6
C17 C16 H16A 108.6
C15 C16 H16B 108.6
C17 C16 H16B 108.6
H16A C16 H16B 107.6
C18 C17 C16 109.97(16)
C18 C17 H17A 109.7
C16 C17 H17A 109.7
C18 C17 H17B 109.7
C16 C17 H17B 109.7
H17A C17 H17B 108.2
C17 C18 N1 116.61(15)
C17 C18 H18A 108.1
N1 C18 H18A 108.1
C17 C18 H18B 108.1
N1 C18 H18B 108.1
H18A C18 H18B 107.3
N1 C19 C20 115.57(15)
N1 C19 H19A 108.4
C20 C19 H19A 108.4
N1 C19 H19B 108.4
C20 C19 H19B 108.4
H19A C19 H19B 107.4
C21 C20 C19 109.44(17)
C21 C20 H20A 109.8
C19 C20 H20A 109.8
C21 C20 H20B 109.8
C19 C20 H20B 109.8
H20A C20 H20B 108.2
C22 C21 C20 111.8(2)
C22 C21 H21A 109.3
C20 C21 H21A 109.3
C22 C21 H21B 109.3
C20 C21 H21B 109.3
H21A C21 H21B 107.9
C21 C22 H22A 109.5
C21 C22 H22B 109.5
H22A C22 H22B 109.5
C21 C22 H22C 109.5
H22A C22 H22C 109.5
H22B C22 H22C 109.5
C24 C23 H23A 109.5
C24 C23 H23B 109.5
H23A C23 H23B 109.5
C24 C23 H23C 109.5
H23A C23 H23C 109.5
H23B C23 H23C 109.5
C23 C24 C25 111.92(17)
C23 C24 H24A 109.2
C25 C24 H24A 109.2
C23 C24 H24B 109.2
C25 C24 H24B 109.2
H24A C24 H24B 107.9
C26 C25 C24 108.94(16)
C26 C25 H25A 109.9
C24 C25 H25A 109.9
C26 C25 H25B 109.9
C24 C25 H25B 109.9
H25A C25 H25B 108.3
C25 C26 N2 116.20(15)
C25 C26 H26A 108.2
N2 C26 H26A 108.2
C25 C26 H26B 108.2
N2 C26 H26B 108.2
H26A C26 H26B 107.4
N2 C27 C28 115.78(15)
N2 C27 H27A 108.3
C28 C27 H27A 108.3
N2 C27 H27B 108.3
C28 C27 H27B 108.3
H27A C27 H27B 107.4
C27 C28 C29 109.89(16)
C27 C28 H28A 109.7
C29 C28 H28A 109.7
C27 C28 H28B 109.7
C29 C28 H28B 109.7
H28A C28 H28B 108.2
C30 C29 C28 113.46(18)
C30 C29 H29A 108.9
C28 C29 H29A 108.9
C30 C29 H29B 108.9
C28 C29 H29B 108.9
H29A C29 H29B 107.7
C29 C30 H30A 109.5
C29 C30 H30B 109.5
H30A C30 H30B 109.5
C29 C30 H30C 109.5
H30A C30 H30C 109.5
H30B C30 H30C 109.5
C32 C31 H31A 109.5
C32 C31 H31B 109.5
H31A C31 H31B 109.5
C32 C31 H31C 109.5
H31A C31 H31C 109.5
H31B C31 H31C 109.5
C31 C32 C33 114.01(16)
C31 C32 H32A 108.8
C33 C32 H32A 108.8
C31 C32 H32B 108.8
C33 C32 H32B 108.8
H32A C32 H32B 107.6
C34 C33 C32 109.92(15)
C34 C33 H33A 109.7
C32 C33 H33A 109.7
C34 C33 H33B 109.7
C32 C33 H33B 109.7
H33A C33 H33B 108.2
N2 C34 C33 115.12(14)
N2 C34 H34A 108.5
C33 C34 H34A 108.5
N2 C34 H34B 108.5
C33 C34 H34B 108.5
H34A C34 H34B 107.5
C36 C35 N2 117.61(16)
C36 C35 H35A 107.9
N2 C35 H35A 107.9
C36 C35 H35B 107.9
N2 C35 H35B 107.9
H35A C35 H35B 107.2
C35 C36 C37 108.15(17)
C35 C36 H36A 110.1
C37 C36 H36A 110.1
C35 C36 H36B 110.1
C37 C36 H36B 110.1
H36A C36 H36B 108.4
C38 C37 C36 112.5(2)
C38 C37 H37A 109.1
C36 C37 H37A 109.1
C38 C37 H37B 109.1
C36 C37 H37B 109.1
H37A C37 H37B 107.8
C37 C38 H38A 109.5
C37 C38 H38B 109.5
H38A C38 H38B 109.5
C37 C38 H38C 109.5
H38A C38 H38C 109.5
H38B C38 H38C 109.5
C40 C39 H39A 109.5
C40 C39 H39B 109.5
H39A C39 H39B 109.5
C40 C39 H39C 109.5
H39A C39 H39C 109.5
H39B C39 H39C 109.5
C39 C40 C41 111.4(3)
C39 C40 H40A 109.3
C41 C40 H40A 109.3
C39 C40 H40B 109.3
C41 C40 H40B 109.3
H40A C40 H40B 108.0
C42 C41 C40 110.3(2)
C42 C41 H41A 109.6
C40 C41 H41A 109.6
C42 C41 H41B 109.6
C40 C41 H41B 109.6
H41A C41 H41B 108.1
C41 C42 N3 115.02(17)
C41 C42 H42A 108.5
N3 C42 H42A 108.5
C41 C42 H42B 108.5
N3 C42 H42B 108.5
H42A C42 H42B 107.5
C44 C43 N3 115.93(17)
C44 C43 H43A 108.3
N3 C43 H43A 108.3
C44 C43 H43B 108.3
N3 C43 H43B 108.3
H43A C43 H43B 107.4
C43 C44 C45 110.14(19)
C43 C44 H44A 109.6
C45 C44 H44A 109.6
C43 C44 H44B 109.6
C45 C44 H44B 109.6
H44A C44 H44B 108.1
C46 C45 C44 113.0(2)
C46 C45 H45A 109.0
C44 C45 H45A 109.0
C46 C45 H45B 109.0
C44 C45 H45B 109.0
H45A C45 H45B 107.8
C45 C46 H46A 109.5
C45 C46 H46B 109.5
H46A C46 H46B 109.5
C45 C46 H46C 109.5
H46A C46 H46C 109.5
H46B C46 H46C 109.5
C48 C47 H47A 109.5
C48 C47 H47B 109.5
H47A C47 H47B 109.5
C48 C47 H47C 109.5
H47A C47 H47C 109.5
H47B C47 H47C 109.5
C47 C48 C49 112.23(19)
C47 C48 H48A 109.2
C49 C48 H48A 109.2
C47 C48 H48B 109.2
C49 C48 H48B 109.2
H48A C48 H48B 107.9
C50 C49 C48 109.74(17)
C50 C49 H49A 109.7
C48 C49 H49A 109.7
C50 C49 H49B 109.7
C48 C49 H49B 109.7
H49A C49 H49B 108.2
C49 C50 N3 115.65(16)
C49 C50 H50A 108.4
N3 C50 H50A 108.4
C49 C50 H50B 108.4
N3 C50 H50B 108.4
H50A C50 H50B 107.4
C52 C51 N3 115.4(2)
C52 C51 H51A 108.4
N3 C51 H51A 108.4
C52 C51 H51B 108.4
N3 C51 H51B 108.4
H51A C51 H51B 107.5
C51 C52 C53 115.4(2)
C51 C52 H52A 108.4
C53 C52 H52A 108.4
C51 C52 H52B 108.4
C53 C52 H52B 108.4
H52A C52 H52B 107.5
C54 C53 C52 110.4(3)
C54 C53 H53A 109.6
C52 C53 H53A 109.6
C54 C53 H53B 109.6
C52 C53 H53B 109.6
H53A C53 H53B 108.1
C53 C54 H54A 109.5
C53 C54 H54B 109.5
H54A C54 H54B 109.5
C53 C54 H54C 109.5
H54A C54 H54C 109.5
H54B C54 H54C 109.5
C56 C55 H55A 109.5
C56 C55 H55B 109.5
H55A C55 H55B 109.5
C56 C55 H55C 109.5
H55A C55 H55C 109.5
H55B C55 H55C 109.5
C55 C56 C57 111.46(19)
C55 C56 H56A 109.3
C57 C56 H56A 109.3
C55 C56 H56B 109.3
C57 C56 H56B 109.3
H56A C56 H56B 108.0
C58 C57 C56 110.71(18)
C58 C57 H57A 109.5
C56 C57 H57A 109.5
C58 C57 H57B 109.5
C56 C57 H57B 109.5
H57A C57 H57B 108.1
C57 C58 N4 115.37(16)
C57 C58 H58A 108.4
N4 C58 H58A 108.4
C57 C58 H58B 108.4
N4 C58 H58B 108.4
H58A C58 H58B 107.5
C60 C59 N4 114.59(15)
C60 C59 H59A 108.6
N4 C59 H59A 108.6
C60 C59 H59B 108.6
N4 C59 H59B 108.6
H59A C59 H59B 107.6
C61 C60 C59 110.38(16)
C61 C60 H60A 109.6
C59 C60 H60A 109.6
C61 C60 H60B 109.6
C59 C60 H60B 109.6
H60A C60 H60B 108.1
C62 C61 C60 111.62(19)
C62 C61 H61A 109.3
C60 C61 H61A 109.3
C62 C61 H61B 109.3
C60 C61 H61B 109.3
H61A C61 H61B 108.0
C61 C62 H62A 109.5
C61 C62 H62B 109.5
H62A C62 H62B 109.5
C61 C62 H62C 109.5
H62A C62 H62C 109.5
H62B C62 H62C 109.5
C64 C63 H63A 109.5
C64 C63 H63B 109.5
H63A C63 H63B 109.5
C64 C63 H63C 109.5
H63A C63 H63C 109.5
H63B C63 H63C 109.5
C63 C64 C65 114.1(2)
C63 C64 H64A 108.7
C65 C64 H64A 108.7
C63 C64 H64B 108.7
C65 C64 H64B 108.7
H64A C64 H64B 107.6
C66 C65 C64 109.2(2)
C66 C65 H65A 109.8
C64 C65 H65A 109.8
C66 C65 H65B 109.8
C64 C65 H65B 109.8
H65A C65 H65B 108.3
C65 C66 N4 116.72(17)
C65 C66 H66A 108.1
N4 C66 H66A 108.1
C65 C66 H66B 108.1
N4 C66 H66B 108.1
H66A C66 H66B 107.3
N4 C67 C68 115.80(16)
N4 C67 H67A 108.3
C68 C67 H67A 108.3
N4 C67 H67B 108.3
C68 C67 H67B 108.3
H67A C67 H67B 107.4
C67 C68 C69 109.17(17)
C67 C68 H68A 109.8
C69 C68 H68A 109.8
C67 C68 H68B 109.8
C69 C68 H68B 109.8
H68A C68 H68B 108.3
C70 C69 C68 114.4(2)
C70 C69 H69A 108.6
C68 C69 H69A 108.6
C70 C69 H69B 108.6
C68 C69 H69B 108.6
H69A C69 H69B 107.6
C69 C70 H70A 109.5
C69 C70 H70B 109.5
H70A C70 H70B 109.5
C69 C70 H70C 109.5
H70A C70 H70C 109.5
H70B C70 H70C 109.5

loop_
_geom_bond_atom_site_label_1
_geom_bond_atom_site_label_2
_geom_bond_distance
Re1 O2 2.0798(13)
Re1 O3 2.0955(13)
Re1 Cl3 2.2974(5)
Re1 Cl4 2.3069(5)
Re1 Cl1 2.3265(5)
Re1 Cl2 2.3471(5)
Re2 O7 2.0709(13)
Re2 O6 2.0721(13)
Re2 Cl8 2.3068(5)
Re2 Cl7 2.3160(5)
Re2 Cl5 2.3279(5)
Re2 Cl6 2.3545(5)
Re3 O10 2.0687(13)
Re3 O11 2.0730(14)
Re3 Cl12 2.3065(5)
Re3 Cl11 2.3157(5)
Re3 Cl9 2.3434(5)
Re3 Cl10 2.3504(5)
Zn1 O1 2.0659(13)
Zn1 O8 2.0900(13)
Zn1 O12 2.1005(13)
Zn1 O5 2.1033(13)
Zn1 O9 2.1206(13)
Zn1 O4 2.1267(13)
O1 C1 1.239(2)
O2 C1 1.270(2)
O3 C2 1.275(2)
O4 C2 1.237(2)
O5 C3 1.236(2)
O6 C3 1.274(2)
O7 C4 1.273(2)
O8 C4 1.236(2)
O9 C5 1.235(2)
O10 C5 1.277(2)
O11 C6 1.276(2)
O12 C6 1.232(2)
N1 C19 1.517(2)
N1 C18 1.522(2)
N1 C10 1.523(2)
N1 C11 1.525(2)
N2 C27 1.514(2)
N2 C34 1.514(2)
N2 C26 1.526(2)
N2 C35 1.528(2)
N3 C42 1.520(3)
N3 C43 1.521(3)
N3 C51 1.521(3)
N3 C50 1.521(3)
N4 C58 1.517(2)
N4 C66 1.521(3)
N4 C67 1.522(2)
N4 C59 1.523(2)
C1 C2 1.539(2)
C3 C4 1.541(2)
C5 C6 1.542(2)
C7 C8 1.522(3)
C7 H7A 0.9800
C7 H7B 0.9800
C7 H7C 0.9800
C8 C9 1.525(3)
C8 H8A 0.9900
C8 H8B 0.9900
C9 C10 1.518(3)
C9 H9A 0.9900
C9 H9B 0.9900
C10 H10A 0.9900
C10 H10B 0.9900
C11 C12 1.533(3)
C11 H11A 0.9900
C11 H11B 0.9900
C12 C13 1.531(3)
C12 H12A 0.9900
C12 H12B 0.9900
C13 C14 1.511(3)
C13 H13A 0.9900
C13 H13B 0.9900
C14 H14A 0.9800
C14 H14B 0.9800
C14 H14C 0.9800
C15 C16 1.520(3)
C15 H15A 0.9800
C15 H15B 0.9800
C15 H15C 0.9800
C16 C17 1.533(3)
C16 H16A 0.9900
C16 H16B 0.9900
C17 C18 1.515(3)
C17 H17A 0.9900
C17 H17B 0.9900
C18 H18A 0.9900
C18 H18B 0.9900
C19 C20 1.524(3)
C19 H19A 0.9900
C19 H19B 0.9900
C20 C21 1.522(3)
C20 H20A 0.9900
C20 H20B 0.9900
C21 C22 1.522(3)
C21 H21A 0.9900
C21 H21B 0.9900
C22 H22A 0.9800
C22 H22B 0.9800
C22 H22C 0.9800
C23 C24 1.523(3)
C23 H23A 0.9800
C23 H23B 0.9800
C23 H23C 0.9800
C24 C25 1.529(3)
C24 H24A 0.9900
C24 H24B 0.9900
C25 C26 1.515(3)
C25 H25A 0.9900
C25 H25B 0.9900
C26 H26A 0.9900
C26 H26B 0.9900
C27 C28 1.524(3)
C27 H27A 0.9900
C27 H27B 0.9900
C28 C29 1.531(3)
C28 H28A 0.9900
C28 H28B 0.9900
C29 C30 1.506(3)
C29 H29A 0.9900
C29 H29B 0.9900
C30 H30A 0.9800
C30 H30B 0.9800
C30 H30C 0.9800
C31 C32 1.519(3)
C31 H31A 0.9800
C31 H31B 0.9800
C31 H31C 0.9800
C32 C33 1.529(3)
C32 H32A 0.9900
C32 H32B 0.9900
C33 C34 1.520(2)
C33 H33A 0.9900
C33 H33B 0.9900
C34 H34A 0.9900
C34 H34B 0.9900
C35 C36 1.512(3)
C35 H35A 0.9900
C35 H35B 0.9900
C36 C37 1.540(3)
C36 H36A 0.9900
C36 H36B 0.9900
C37 C38 1.517(3)
C37 H37A 0.9900
C37 H37B 0.9900
C38 H38A 0.9800
C38 H38B 0.9800
C38 H38C 0.9800
C39 C40 1.525(5)
C39 H39A 0.9800
C39 H39B 0.9800
C39 H39C 0.9800
C40 C41 1.530(4)
C40 H40A 0.9900
C40 H40B 0.9900
C41 C42 1.516(3)
C41 H41A 0.9900
C41 H41B 0.9900
C42 H42A 0.9900
C42 H42B 0.9900
C43 C44 1.518(3)
C43 H43A 0.9900
C43 H43B 0.9900
C44 C45 1.521(3)
C44 H44A 0.9900
C44 H44B 0.9900
C45 C46 1.521(4)
C45 H45A 0.9900
C45 H45B 0.9900
C46 H46A 0.9800
C46 H46B 0.9800
C46 H46C 0.9800
C47 C48 1.514(3)
C47 H47A 0.9800
C47 H47B 0.9800
C47 H47C 0.9800
C48 C49 1.522(3)
C48 H48A 0.9900
C48 H48B 0.9900
C49 C50 1.516(3)
C49 H49A 0.9900
C49 H49B 0.9900
C50 H50A 0.9900
C50 H50B 0.9900
C51 C52 1.515(4)
C51 H51A 0.9900
C51 H51B 0.9900
C52 C53 1.516(4)
C52 H52A 0.9900
C52 H52B 0.9900
C53 C54 1.406(5)
C53 H53A 0.9900
C53 H53B 0.9900
C54 H54A 0.9800
C54 H54B 0.9800
C54 H54C 0.9800
C55 C56 1.520(3)
C55 H55A 0.9800
C55 H55B 0.9800
C55 H55C 0.9800
C56 C57 1.525(3)
C56 H56A 0.9900
C56 H56B 0.9900
C57 C58 1.512(3)
C57 H57A 0.9900
C57 H57B 0.9900
C58 H58A 0.9900
C58 H58B 0.9900
C59 C60 1.518(3)
C59 H59A 0.9900
C59 H59B 0.9900
C60 C61 1.518(3)
C60 H60A 0.9900
C60 H60B 0.9900
C61 C62 1.517(3)
C61 H61A 0.9900
C61 H61B 0.9900
C62 H62A 0.9800
C62 H62B 0.9800
C62 H62C 0.9800
C63 C64 1.480(4)
C63 H63A 0.9800
C63 H63B 0.9800
C63 H63C 0.9800
C64 C65 1.530(3)
C64 H64A 0.9900
C64 H64B 0.9900
C65 C66 1.504(3)
C65 H65A 0.9900
C65 H65B 0.9900
C66 H66A 0.9900
C66 H66B 0.9900
C67 C68 1.525(3)
C67 H67A 0.9900
C67 H67B 0.9900
C68 C69 1.533(3)
C68 H68A 0.9900
C68 H68B 0.9900
C69 C70 1.511(4)
C69 H69A 0.9900
C69 H69B 0.9900
C70 H70A 0.9800
C70 H70B 0.9800
C70 H70C 0.9800
